data_4063372
loop_
_publ_author_name
'Froese, Robert D. J.'
'Jazdzewski, Brian A.'
'Klosin, Jerzy'
'Kuhlman, Roger L.'
'Theriault, Curt N.'
'Welsh, Dean M.'
'Abboud, Khalil A.'

_publ_section_title
;
 Imino-Amido Hf and Zr Complexes: Synthesis, Isomerization, and Olefin
 Polymerization
;
_journal_issue 2
_journal_name_full Organometallics
_journal_page_first 251
_journal_page_last 262
_journal_paper_doi 10.1021/om1008742
_journal_volume 30
_journal_year 2011
_chemical_formula_sum 'C22 H40 Hf N2'
_chemical_formula_weight 511.05
_chemical_name_systematic
;
? 
;
_space_group_IT_number 15
_symmetry_cell_setting monoclinic
_symmetry_space_group_name_Hall '-C 2yc'
_symmetry_space_group_name_H-M 'C 1 2/c 1'
_atom_sites_solution_hydrogens geom
_atom_sites_solution_primary direct
_atom_sites_solution_secondary difmap
_audit_creation_method SHELXL-97
_audit_update_record
;
2010-09-06 # Formatted by publCIF
;
_cell_angle_alpha 90.00
_cell_angle_beta 110.610(3)
_cell_angle_gamma 90.00
_cell_formula_units_Z 8
_cell_length_a 30.544(4)
_cell_length_b 9.7191(10)
_cell_length_c 17.1078(18)
_cell_measurement_reflns_used 8481
_cell_measurement_temperature 200(2)
_cell_measurement_theta_max 25.09
_cell_measurement_theta_min 2.21
_cell_volume 4753.6(9)
_computing_cell_refinement 'Bruker SAINT'
_computing_data_collection 'Bruker APEX2'
_computing_data_reduction 'Bruker SAINT'
_computing_molecular_graphics 'Bruker SHELXTL'
_computing_publication_material 'Bruker SHELXTL'
_computing_structure_refinement 'SHELXL-97 (Sheldrick, 2008)'
_computing_structure_solution 'SHELXS-97 (Sheldrick, 2008)'
_diffrn_ambient_temperature 200(2)
_diffrn_measured_fraction_theta_full 0.998
_diffrn_measured_fraction_theta_max 0.998
_diffrn_measurement_device_type 'Bruker APEX-II CCD'
_diffrn_measurement_method '\f and \w scans'
_diffrn_radiation_monochromator graphite
_diffrn_radiation_source 'fine-focus sealed tube'
_diffrn_radiation_type MoK\a
_diffrn_radiation_wavelength 0.71073
_diffrn_reflns_av_R_equivalents 0.0564
_diffrn_reflns_av_sigmaI/netI 0.0443
_diffrn_reflns_limit_h_max 36
_diffrn_reflns_limit_h_min -36
_diffrn_reflns_limit_k_max 11
_diffrn_reflns_limit_k_min -11
_diffrn_reflns_limit_l_max 20
_diffrn_reflns_limit_l_min -20
_diffrn_reflns_number 21683
_diffrn_reflns_theta_full 25.09
_diffrn_reflns_theta_max 25.09
_diffrn_reflns_theta_min 2.21
_exptl_absorpt_coefficient_mu 4.395
_exptl_absorpt_correction_T_max 0.3084
_exptl_absorpt_correction_T_min 0.2173
_exptl_absorpt_correction_type empirical
_exptl_absorpt_process_details 'Bruker SADABS'
_exptl_crystal_colour colorless
_exptl_crystal_density_diffrn 1.428
_exptl_crystal_density_method 'not measured'
_exptl_crystal_description plate
_exptl_crystal_F_000 2064
_exptl_crystal_size_max 0.50
_exptl_crystal_size_mid 0.35
_exptl_crystal_size_min 0.35
_refine_diff_density_max 2.129
_refine_diff_density_min -1.841
_refine_diff_density_rms 0.131
_refine_ls_extinction_method none
_refine_ls_goodness_of_fit_ref 1.056
_refine_ls_hydrogen_treatment constr
_refine_ls_matrix_type full
_refine_ls_number_parameters 226
_refine_ls_number_reflns 4229
_refine_ls_number_restraints 0
_refine_ls_restrained_S_all 1.056
_refine_ls_R_factor_all 0.0390
_refine_ls_R_factor_gt 0.0334
_refine_ls_shift/su_max 0.003
_refine_ls_shift/su_mean 0.000
_refine_ls_structure_factor_coef Fsqd
_refine_ls_weighting_details 'calc w=1/[\s^2^(Fo^2^)+(0.0325P)^2^+23.7140P] where P=(Fo^2^+2Fc^2^)/3'
_refine_ls_weighting_scheme calc
_refine_ls_wR_factor_gt 0.0840
_refine_ls_wR_factor_ref 0.0875
_reflns_number_gt 3719
_reflns_number_total 4229
_reflns_threshold_expression >2sigma(I)
_cod_data_source_file om1008742_si_002.cif
_cod_data_source_block 14a
_cod_depositor_comments
;
The following automatic conversions were performed:

'_symmetry_cell_setting' value 'Monoclinic' changed to 'monoclinic'
according to the built-in table from CIF Core dictionary named
'cif_core.dic' version 2.4.1 from
2010-06-29.

'_exptl_absorpt_correction_type' value 'Empirical'
changed to 'empirical' according to the built-in table from CIF Core
dictionary named 'cif_core.dic' version 2.4.1 from 2010-06-29.

Automatic conversion script
Id: cif_fix_values 1646 2011-03-28 12:23:43Z adriana 
;
_cod_original_sg_symbol_H-M C2/c
_cod_database_code 4063372

loop_
_symmetry_equiv_pos_as_xyz
'x, y, z'
'-x, y, -z+1/2'
'x+1/2, y+1/2, z'
'-x+1/2, y+1/2, -z+1/2'
'-x, -y, -z'
'x, -y, z-1/2'
'-x+1/2, -y+1/2, -z'
'x+1/2, -y+1/2, z-1/2'

loop_
_atom_site_label
_atom_site_type_symbol
_atom_site_fract_x
_atom_site_fract_y
_atom_site_fract_z
_atom_site_U_iso_or_equiv
_atom_site_adp_type
_atom_site_occupancy
_atom_site_symmetry_multiplicity
_atom_site_calc_flag
_atom_site_refinement_flags
_atom_site_disorder_assembly
_atom_site_disorder_group
Hf1 Hf -0.888332(7) -0.23424(2) -0.334557(13) 0.03279(10) Uani 1 1 d . . .
N1 N -0.86143(12) -0.2018(4) -0.4289(2) 0.0242(8) Uani 1 1 d . . .
N2 N -0.89223(13) 0.0001(4) -0.3668(3) 0.0322(9) Uani 1 1 d . . .
C1 C -0.85840(16) -0.0684(5) -0.4665(3) 0.0303(10) Uani 1 1 d . . .
C2 C -0.87553(17) 0.0416(5) -0.4216(3) 0.0364(12) Uani 1 1 d . . .
C3 C -0.8913(2) -0.0586(6) -0.5591(4) 0.0539(16) Uani 1 1 d . . .
H3A H -0.9234 -0.0807 -0.5633 0.081 Uiso 1 1 calc R . .
H3B H -0.8810 -0.1240 -0.5927 0.081 Uiso 1 1 calc R . .
H3C H -0.8903 0.0349 -0.5797 0.081 Uiso 1 1 calc R . .
C4 C -0.80918(19) -0.0334(6) -0.4644(4) 0.0457(14) Uani 1 1 d . . .
H4A H -0.7872 -0.0384 -0.4067 0.069 Uiso 1 1 calc R . .
H4B H -0.8090 0.0598 -0.4860 0.069 Uiso 1 1 calc R . .
H4C H -0.7998 -0.0993 -0.4990 0.069 Uiso 1 1 calc R . .
C5 C -0.8705(3) 0.1888(6) -0.4411(5) 0.0652(18) Uani 1 1 d . . .
H5A H -0.8829 0.2474 -0.4071 0.098 Uiso 1 1 calc R . .
H5B H -0.8880 0.2059 -0.5004 0.098 Uiso 1 1 calc R . .
H5C H -0.8374 0.2101 -0.4287 0.098 Uiso 1 1 calc R . .
C6 C -0.84158(15) -0.3193(5) -0.4565(3) 0.0257(9) Uani 1 1 d . . .
C7 C -0.79440(15) -0.3599(5) -0.4126(3) 0.0276(10) Uani 1 1 d . . .
C8 C -0.77686(16) -0.4753(5) -0.4386(3) 0.0319(11) Uani 1 1 d . . .
H8A H -0.7456 -0.5032 -0.4088 0.038 Uiso 1 1 calc R . .
C9 C -0.80371(17) -0.5506(5) -0.5069(3) 0.0379(12) Uani 1 1 d . . .
H9A H -0.7906 -0.6272 -0.5254 0.046 Uiso 1 1 calc R . .
C10 C -0.84972(17) -0.5141(5) -0.5483(3) 0.0339(11) Uani 1 1 d . . .
H10A H -0.8683 -0.5674 -0.5947 0.041 Uiso 1 1 calc R . .
C11 C -0.86939(15) -0.4013(5) -0.5235(3) 0.0269(10) Uani 1 1 d . . .
C12 C -0.76280(17) -0.2856(5) -0.3349(3) 0.0367(12) Uani 1 1 d . . .
H12A H -0.7796 -0.2014 -0.3268 0.044 Uiso 1 1 calc R . .
C13 C -0.7525(2) -0.3760(7) -0.2573(3) 0.0557(16) Uani 1 1 d . . .
H13A H -0.7820 -0.4049 -0.2517 0.084 Uiso 1 1 calc R . .
H13B H -0.7340 -0.3238 -0.2076 0.084 Uiso 1 1 calc R . .
H13C H -0.7349 -0.4575 -0.2628 0.084 Uiso 1 1 calc R . .
C14 C -0.7163(2) -0.2399(6) -0.3430(4) 0.0491(15) Uani 1 1 d . . .
H14A H -0.7228 -0.1822 -0.3928 0.074 Uiso 1 1 calc R . .
H14B H -0.6985 -0.3212 -0.3480 0.074 Uiso 1 1 calc R . .
H14C H -0.6981 -0.1873 -0.2933 0.074 Uiso 1 1 calc R . .
C15 C -0.92174(16) -0.3762(6) -0.5677(3) 0.0378(12) Uani 1 1 d . . .
H15A H -0.9301 -0.2873 -0.5471 0.045 Uiso 1 1 calc R . .
C16 C -0.9504(2) -0.4917(7) -0.5473(5) 0.0631(18) Uani 1 1 d . . .
H16A H -0.9420 -0.4985 -0.4866 0.095 Uiso 1 1 calc R . .
H16B H -0.9436 -0.5792 -0.5690 0.095 Uiso 1 1 calc R . .
H16C H -0.9838 -0.4710 -0.5731 0.095 Uiso 1 1 calc R . .
C17 C -0.9355(2) -0.3670(8) -0.6624(4) 0.0659(19) Uani 1 1 d . . .
H17A H -0.9693 -0.3514 -0.6878 0.099 Uiso 1 1 calc R . .
H17B H -0.9273 -0.4531 -0.6837 0.099 Uiso 1 1 calc R . .
H17C H -0.9187 -0.2905 -0.6765 0.099 Uiso 1 1 calc R . .
C18 C -0.9105(2) 0.1020(6) -0.3208(4) 0.0494(15) Uani 1 1 d . . .
H18A H -0.8888 0.1814 -0.3047 0.059 Uiso 1 1 calc R . .
H18B H -0.9115 0.0592 -0.2690 0.059 Uiso 1 1 calc R . .
C19 C -0.9588(2) 0.1527(8) -0.3726(5) 0.072(2) Uani 1 1 d . . .
H19A H -0.9695 0.2189 -0.3400 0.107 Uiso 1 1 calc R . .
H19B H -0.9805 0.0746 -0.3880 0.107 Uiso 1 1 calc R . .
H19C H -0.9578 0.1974 -0.4232 0.107 Uiso 1 1 calc R . .
C20 C -0.9644(3) -0.2180(8) -0.3574(6) 0.078(2) Uani 1 1 d . . .
H20A H -0.9764 -0.3081 -0.3487 0.117 Uiso 1 1 calc R . .
H20B H -0.9808 -0.1877 -0.4149 0.117 Uiso 1 1 calc R . .
H20C H -0.9695 -0.1511 -0.3186 0.117 Uiso 1 1 calc R . .
C21 C -0.8814(2) -0.4648(6) -0.3173(4) 0.0552(16) Uani 1 1 d . . .
H21A H -0.8904 -0.4919 -0.2700 0.083 Uiso 1 1 calc R . .
H21B H -0.8489 -0.4919 -0.3065 0.083 Uiso 1 1 calc R . .
H21C H -0.9018 -0.5106 -0.3681 0.083 Uiso 1 1 calc R . .
C22 C -0.8452(2) -0.1720(7) -0.2040(3) 0.0536(15) Uani 1 1 d . . .
H22A H -0.8363 -0.2541 -0.1687 0.080 Uiso 1 1 calc R . .
H22B H -0.8635 -0.1103 -0.1820 0.080 Uiso 1 1 calc R . .
H22C H -0.8169 -0.1244 -0.2042 0.080 Uiso 1 1 calc R . .

loop_
_atom_site_aniso_label
_atom_site_aniso_U_11
_atom_site_aniso_U_22
_atom_site_aniso_U_33
_atom_site_aniso_U_23
_atom_site_aniso_U_13
_atom_site_aniso_U_12
Hf1 0.04280(15) 0.02920(15) 0.03216(15) -0.00206(8) 0.02039(10) -0.00827(8)
N1 0.0307(19) 0.0223(19) 0.0227(18) 0.0015(16) 0.0134(16) 0.0006(15)
N2 0.034(2) 0.029(2) 0.037(2) -0.0022(18) 0.0165(18) 0.0041(16)
C1 0.035(2) 0.023(2) 0.036(3) 0.005(2) 0.015(2) -0.0001(19)
C2 0.040(3) 0.024(3) 0.046(3) 0.005(2) 0.015(2) 0.006(2)
C3 0.066(4) 0.050(4) 0.043(3) 0.015(3) 0.015(3) -0.005(3)
C4 0.049(3) 0.036(3) 0.062(4) 0.009(3) 0.032(3) -0.002(2)
C5 0.095(5) 0.027(3) 0.091(5) 0.006(3) 0.055(4) 0.004(3)
C6 0.031(2) 0.027(2) 0.027(2) 0.001(2) 0.0187(19) -0.0025(19)
C7 0.030(2) 0.027(2) 0.029(2) 0.0035(19) 0.014(2) -0.0006(18)
C8 0.030(2) 0.031(3) 0.038(3) 0.005(2) 0.017(2) 0.0040(19)
C9 0.045(3) 0.027(3) 0.051(3) -0.006(2) 0.028(3) 0.007(2)
C10 0.039(3) 0.033(3) 0.033(3) -0.007(2) 0.016(2) -0.006(2)
C11 0.034(2) 0.027(3) 0.025(2) 0.0012(19) 0.017(2) -0.0005(19)
C12 0.033(3) 0.038(3) 0.034(3) -0.002(2) 0.006(2) 0.003(2)
C13 0.060(4) 0.066(4) 0.032(3) 0.005(3) 0.006(3) 0.008(3)
C14 0.033(3) 0.052(4) 0.056(4) -0.005(3) 0.008(3) -0.006(2)
C15 0.031(2) 0.040(3) 0.040(3) -0.010(2) 0.010(2) -0.001(2)
C16 0.038(3) 0.057(4) 0.092(5) -0.014(4) 0.021(3) -0.013(3)
C17 0.059(4) 0.086(5) 0.041(3) -0.012(3) 0.003(3) 0.019(4)
C18 0.056(3) 0.045(4) 0.056(4) -0.013(3) 0.030(3) 0.012(3)
C19 0.057(4) 0.069(5) 0.091(5) -0.012(4) 0.029(4) 0.026(3)
C20 0.060(4) 0.065(5) 0.121(7) -0.015(5) 0.047(5) -0.018(4)
C21 0.080(4) 0.034(3) 0.065(4) -0.002(3) 0.042(4) -0.012(3)
C22 0.076(4) 0.051(4) 0.040(3) -0.008(3) 0.027(3) -0.003(3)

loop_
_atom_type_symbol
_atom_type_description
_atom_type_scat_dispersion_real
_atom_type_scat_dispersion_imag
_atom_type_scat_source
C C 0.0033 0.0016 'International Tables Vol C Tables 4.2.6.8 and 6.1.1.4'
H H 0.0000 0.0000 'International Tables Vol C Tables 4.2.6.8 and 6.1.1.4'
N N 0.0061 0.0033 'International Tables Vol C Tables 4.2.6.8 and 6.1.1.4'
Hf Hf -0.5830 6.1852 'International Tables Vol C Tables 4.2.6.8 and 6.1.1.4'

loop_
_geom_angle_atom_site_label_1
_geom_angle_atom_site_label_2
_geom_angle_atom_site_label_3
_geom_angle
_geom_angle_site_symmetry_1
_geom_angle_site_symmetry_3
_geom_angle_publ_flag
N1 Hf1 C20 121.9(3) . . ?
N1 Hf1 C22 118.63(19) . . ?
C20 Hf1 C22 111.6(3) . . ?
N1 Hf1 C21 101.95(18) . . ?
C20 Hf1 C21 97.9(2) . . ?
C22 Hf1 C21 98.2(2) . . ?
N1 Hf1 N2 70.73(15) . . ?
C20 Hf1 N2 85.8(2) . . ?
C22 Hf1 N2 86.3(2) . . ?
C21 Hf1 N2 172.64(18) . . ?
C6 N1 C1 117.2(4) . . ?
C6 N1 Hf1 117.3(3) . . ?
C1 N1 Hf1 125.4(3) . . ?
C2 N2 C18 119.8(5) . . ?
C2 N2 Hf1 118.6(3) . . ?
C18 N2 Hf1 121.4(3) . . ?
N1 C1 C2 108.4(4) . . ?
N1 C1 C4 113.6(4) . . ?
C2 C1 C4 110.1(4) . . ?
N1 C1 C3 112.6(4) . . ?
C2 C1 C3 105.1(4) . . ?
C4 C1 C3 106.8(4) . . ?
N2 C2 C5 124.4(5) . . ?
N2 C2 C1 116.6(4) . . ?
C5 C2 C1 118.9(5) . . ?
C1 C3 H3A 109.5 . . ?
C1 C3 H3B 109.5 . . ?
H3A C3 H3B 109.5 . . ?
C1 C3 H3C 109.5 . . ?
H3A C3 H3C 109.5 . . ?
H3B C3 H3C 109.5 . . ?
C1 C4 H4A 109.5 . . ?
C1 C4 H4B 109.5 . . ?
H4A C4 H4B 109.5 . . ?
C1 C4 H4C 109.5 . . ?
H4A C4 H4C 109.5 . . ?
H4B C4 H4C 109.5 . . ?
C2 C5 H5A 109.5 . . ?
C2 C5 H5B 109.5 . . ?
H5A C5 H5B 109.5 . . ?
C2 C5 H5C 109.5 . . ?
H5A C5 H5C 109.5 . . ?
H5B C5 H5C 109.5 . . ?
C11 C6 C7 118.7(4) . . ?
C11 C6 N1 120.6(4) . . ?
C7 C6 N1 120.5(4) . . ?
C8 C7 C6 119.3(4) . . ?
C8 C7 C12 117.9(4) . . ?
C6 C7 C12 122.8(4) . . ?
C9 C8 C7 121.4(4) . . ?
C9 C8 H8A 119.3 . . ?
C7 C8 H8A 119.3 . . ?
C8 C9 C10 119.5(4) . . ?
C8 C9 H9A 120.2 . . ?
C10 C9 H9A 120.2 . . ?
C9 C10 C11 121.3(5) . . ?
C9 C10 H10A 119.3 . . ?
C11 C10 H10A 119.3 . . ?
C10 C11 C6 119.6(4) . . ?
C10 C11 C15 117.7(4) . . ?
C6 C11 C15 122.6(4) . . ?
C7 C12 C13 111.0(4) . . ?
C7 C12 C14 112.3(5) . . ?
C13 C12 C14 109.2(5) . . ?
C7 C12 H12A 108.1 . . ?
C13 C12 H12A 108.1 . . ?
C14 C12 H12A 108.1 . . ?
C12 C13 H13A 109.5 . . ?
C12 C13 H13B 109.5 . . ?
H13A C13 H13B 109.5 . . ?
C12 C13 H13C 109.5 . . ?
H13A C13 H13C 109.5 . . ?
H13B C13 H13C 109.5 . . ?
C12 C14 H14A 109.5 . . ?
C12 C14 H14B 109.5 . . ?
H14A C14 H14B 109.5 . . ?
C12 C14 H14C 109.5 . . ?
H14A C14 H14C 109.5 . . ?
H14B C14 H14C 109.5 . . ?
C17 C15 C11 112.6(4) . . ?
C17 C15 C16 108.6(5) . . ?
C11 C15 C16 110.5(4) . . ?
C17 C15 H15A 108.3 . . ?
C11 C15 H15A 108.3 . . ?
C16 C15 H15A 108.3 . . ?
C15 C16 H16A 109.5 . . ?
C15 C16 H16B 109.5 . . ?
H16A C16 H16B 109.5 . . ?
C15 C16 H16C 109.5 . . ?
H16A C16 H16C 109.5 . . ?
H16B C16 H16C 109.5 . . ?
C15 C17 H17A 109.5 . . ?
C15 C17 H17B 109.5 . . ?
H17A C17 H17B 109.5 . . ?
C15 C17 H17C 109.5 . . ?
H17A C17 H17C 109.5 . . ?
H17B C17 H17C 109.5 . . ?
N2 C18 C19 112.2(5) . . ?
N2 C18 H18A 109.2 . . ?
C19 C18 H18A 109.2 . . ?
N2 C18 H18B 109.2 . . ?
C19 C18 H18B 109.2 . . ?
H18A C18 H18B 107.9 . . ?
C18 C19 H19A 109.5 . . ?
C18 C19 H19B 109.5 . . ?
H19A C19 H19B 109.5 . . ?
C18 C19 H19C 109.5 . . ?
H19A C19 H19C 109.5 . . ?
H19B C19 H19C 109.5 . . ?
Hf1 C20 H20A 109.5 . . ?
Hf1 C20 H20B 109.5 . . ?
H20A C20 H20B 109.5 . . ?
Hf1 C20 H20C 109.5 . . ?
H20A C20 H20C 109.5 . . ?
H20B C20 H20C 109.5 . . ?
Hf1 C21 H21A 109.5 . . ?
Hf1 C21 H21B 109.5 . . ?
H21A C21 H21B 109.5 . . ?
Hf1 C21 H21C 109.5 . . ?
H21A C21 H21C 109.5 . . ?
H21B C21 H21C 109.5 . . ?
Hf1 C22 H22A 109.5 . . ?
Hf1 C22 H22B 109.5 . . ?
H22A C22 H22B 109.5 . . ?
Hf1 C22 H22C 109.5 . . ?
H22A C22 H22C 109.5 . . ?
H22B C22 H22C 109.5 . . ?

loop_
_geom_bond_atom_site_label_1
_geom_bond_atom_site_label_2
_geom_bond_distance
_geom_bond_site_symmetry_2
_geom_bond_publ_flag
Hf1 N1 2.078(4) . ?
Hf1 C20 2.221(7) . ?
Hf1 C22 2.241(6) . ?
Hf1 C21 2.260(6) . ?
Hf1 N2 2.337(4) . ?
N1 C6 1.448(6) . ?
N1 C1 1.464(6) . ?
N2 C2 1.281(6) . ?
N2 C18 1.489(6) . ?
C1 C2 1.513(7) . ?
C1 C4 1.529(7) . ?
C1 C3 1.551(7) . ?
C2 C5 1.490(8) . ?
C3 H3A 0.9800 . ?
C3 H3B 0.9800 . ?
C3 H3C 0.9800 . ?
C4 H4A 0.9800 . ?
C4 H4B 0.9800 . ?
C4 H4C 0.9800 . ?
C5 H5A 0.9800 . ?
C5 H5B 0.9800 . ?
C5 H5C 0.9800 . ?
C6 C11 1.408(6) . ?
C6 C7 1.426(6) . ?
C7 C8 1.382(6) . ?
C7 C12 1.523(7) . ?
C8 C9 1.379(7) . ?
C8 H8A 0.9500 . ?
C9 C10 1.379(7) . ?
C9 H9A 0.9500 . ?
C10 C11 1.387(7) . ?
C10 H10A 0.9500 . ?
C11 C15 1.529(6) . ?
C12 C13 1.530(8) . ?
C12 C14 1.539(8) . ?
C12 H12A 1.0000 . ?
C13 H13A 0.9800 . ?
C13 H13B 0.9800 . ?
C13 H13C 0.9800 . ?
C14 H14A 0.9800 . ?
C14 H14B 0.9800 . ?
C14 H14C 0.9800 . ?
C15 C17 1.525(8) . ?
C15 C16 1.537(8) . ?
C15 H15A 1.0000 . ?
C16 H16A 0.9800 . ?
C16 H16B 0.9800 . ?
C16 H16C 0.9800 . ?
C17 H17A 0.9800 . ?
C17 H17B 0.9800 . ?
C17 H17C 0.9800 . ?
C18 C19 1.513(8) . ?
C18 H18A 0.9900 . ?
C18 H18B 0.9900 . ?
C19 H19A 0.9800 . ?
C19 H19B 0.9800 . ?
C19 H19C 0.9800 . ?
C20 H20A 0.9800 . ?
C20 H20B 0.9800 . ?
C20 H20C 0.9800 . ?
C21 H21A 0.9800 . ?
C21 H21B 0.9800 . ?
C21 H21C 0.9800 . ?
C22 H22A 0.9800 . ?
C22 H22B 0.9800 . ?
C22 H22C 0.9800 . ?
